data_1556258
loop_
_publ_author_name
'Bitar, Abdallah Y.'
'Frontier, Alison J.'

_publ_section_title
;
 Formal synthesis of (+/-)-roseophilin.
;
_journal_issue 1
_journal_name_full 'Organic letters'
_journal_page_first 49
_journal_page_last 52
_journal_paper_doi 10.1021/ol802329y
_journal_volume 11
_journal_year 2009
_chemical_formula_moiety 'C27 H33 N O5 S'
_chemical_formula_sum 'C27 H33 N O5 S'
_chemical_formula_weight 483.60
_chemical_name_common froab01
_space_group_IT_number 61
_space_group_name_Hall '-P 2ac 2ab'
_space_group_name_H-M_alt 'P b c a'
_symmetry_cell_setting orthorhombic
_symmetry_space_group_name_H-M 'P b c a'
_atom_sites_solution_hydrogens geom
_atom_sites_solution_primary direct
_atom_sites_solution_secondary difmap
_audit_creation_method SHELXL-97
_cell_angle_alpha 90.00
_cell_angle_beta 90.00
_cell_angle_gamma 90.00
_cell_formula_units_Z 8
_cell_length_a 15.640(2)
_cell_length_b 15.550(2)
_cell_length_c 20.474(3)
_cell_measurement_reflns_used 3730
_cell_measurement_temperature 100.0(1)
_cell_measurement_theta_max 37.96
_cell_measurement_theta_min 2.62
_cell_volume 4979.3(12)
_computing_cell_refinement 'SAINT (Bruker, 2007)'
_computing_data_collection 'APEX2 (Bruker, 2007)'
_computing_data_reduction 'SAINT (Bruker, 2007)'
_computing_molecular_graphics 'SHELXTL (Sheldrick, 2008)'
_computing_publication_material 'SHELXTL (Sheldrick, 2008)'
_computing_structure_refinement 'SHELXL-97 (Sheldrick, 2008)'
_computing_structure_solution 'SIR97 (Altomare et al., 1999)'
_diffrn_ambient_temperature 100.0(1)
_diffrn_measured_fraction_theta_full 0.991
_diffrn_measured_fraction_theta_max 0.991
_diffrn_measurement_device_type 'Bruker SMART APEX II CCD Platform'
_diffrn_measurement_method 'area detector, \w scans per \f'
_diffrn_radiation_monochromator graphite
_diffrn_radiation_source 'fine-focus sealed tube'
_diffrn_radiation_type MoK\a
_diffrn_radiation_wavelength 0.71073
_diffrn_reflns_av_R_equivalents 0.0505
_diffrn_reflns_av_sigmaI/netI 0.0289
_diffrn_reflns_limit_h_max 27
_diffrn_reflns_limit_h_min -27
_diffrn_reflns_limit_k_max 27
_diffrn_reflns_limit_k_min -26
_diffrn_reflns_limit_l_max 35
_diffrn_reflns_limit_l_min -35
_diffrn_reflns_number 118921
_diffrn_reflns_theta_full 38.17
_diffrn_reflns_theta_max 38.17
_diffrn_reflns_theta_min 2.10
_exptl_absorpt_coefficient_mu 0.168
_exptl_absorpt_correction_T_max 0.9545
_exptl_absorpt_correction_T_min 0.9328
_exptl_absorpt_correction_type multi-scan
_exptl_absorpt_process_details 'SADABS (Sheldrick, 2007)'
_exptl_crystal_colour yellow
_exptl_crystal_density_diffrn 1.290
_exptl_crystal_density_method 'not measured'
_exptl_crystal_description plate
_exptl_crystal_F_000 2064
_exptl_crystal_size_max 0.42
_exptl_crystal_size_mid 0.32
_exptl_crystal_size_min 0.28
_refine_diff_density_max 0.615
_refine_diff_density_min -0.378
_refine_diff_density_rms 0.065
_refine_ls_extinction_method none
_refine_ls_goodness_of_fit_ref 1.030
_refine_ls_hydrogen_treatment refall
_refine_ls_matrix_type full
_refine_ls_number_parameters 439
_refine_ls_number_reflns 13592
_refine_ls_number_restraints 0
_refine_ls_restrained_S_all 1.030
_refine_ls_R_factor_all 0.0614
_refine_ls_R_factor_gt 0.0419
_refine_ls_shift/su_max 0.001
_refine_ls_shift/su_mean 0.000
_refine_ls_structure_factor_coef Fsqd
_refine_ls_weighting_details 'calc w=1/[\s^2^(Fo^2^)+(0.0594P)^2^+1.0006P] where P=(Fo^2^+2Fc^2^)/3'
_refine_ls_weighting_scheme calc
_refine_ls_wR_factor_gt 0.1046
_refine_ls_wR_factor_ref 0.1164
_reflns_number_gt 10332
_reflns_number_total 13592
_reflns_threshold_expression >2sigma(I)
_cod_data_source_file ol802329y_si_004.cif
_cod_data_source_block froab01
_cod_original_cell_volume 4979.5(11)
_cod_original_sg_symbol_H-M Pbca
_cod_database_code 1556258

loop_
_symmetry_equiv_pos_as_xyz
'x, y, z'
'-x+1/2, -y, z+1/2'
'-x, y+1/2, -z+1/2'
'x+1/2, -y+1/2, -z'
'-x, -y, -z'
'x-1/2, y, -z-1/2'
'x, -y-1/2, z-1/2'
'-x-1/2, y-1/2, z'

loop_
_atom_site_label
_atom_site_type_symbol
_atom_site_fract_x
_atom_site_fract_y
_atom_site_fract_z
_atom_site_U_iso_or_equiv
_atom_site_adp_type
_atom_site_occupancy
_atom_site_symmetry_multiplicity
_atom_site_calc_flag
S1 S 0.164619(12) -0.021871(12) 0.198973(9) 0.01476(4) Uani 1 1 d
O1 O 0.34716(4) 0.02836(4) 0.29990(3) 0.01911(11) Uani 1 1 d
O2 O 0.39535(5) 0.23257(4) 0.42970(3) 0.02304(12) Uani 1 1 d
O3 O 0.35873(5) 0.09380(4) 0.42453(3) 0.02322(13) Uani 1 1 d
O4 O 0.24312(4) -0.06714(4) 0.20732(3) 0.02122(12) Uani 1 1 d
O5 O 0.11593(4) -0.03242(4) 0.14055(3) 0.02182(12) Uani 1 1 d
N1 N 0.18842(4) 0.08365(4) 0.20480(3) 0.01404(10) Uani 1 1 d
C1 C 0.33299(4) 0.18040(5) 0.33025(4) 0.01296(11) Uani 1 1 d
C2 C 0.30606(5) 0.09455(5) 0.29774(3) 0.01343(11) Uani 1 1 d
C3 C 0.23070(5) 0.11643(5) 0.25989(3) 0.01281(11) Uani 1 1 d
C4 C 0.13485(5) 0.15038(5) 0.18132(4) 0.01515(12) Uani 1 1 d
C5 C 0.14451(5) 0.22087(5) 0.22108(4) 0.01581(12) Uani 1 1 d
H5 H 0.1198(8) 0.2766(8) 0.2145(6) 0.021(3) Uiso 1 1 d
C6 C 0.20568(5) 0.19940(5) 0.26969(4) 0.01301(11) Uani 1 1 d
C7 C 0.25523(5) 0.24374(5) 0.32253(4) 0.01315(11) Uani 1 1 d
H7 H 0.2765(8) 0.2991(8) 0.3078(6) 0.021(3) Uiso 1 1 d
C8 C 0.20034(5) 0.26130(5) 0.38407(4) 0.01626(12) Uani 1 1 d
H8 H 0.2397(8) 0.2880(8) 0.4168(6) 0.022(3) Uiso 1 1 d
C9 C 0.15995(6) 0.18039(6) 0.41278(5) 0.02254(15) Uani 1 1 d
H9A H 0.2033(10) 0.1351(9) 0.4222(7) 0.033(4) Uiso 1 1 d
H9B H 0.1163(10) 0.1541(10) 0.3831(8) 0.040(4) Uiso 1 1 d
H9C H 0.1289(9) 0.1963(9) 0.4521(7) 0.032(4) Uiso 1 1 d
C10 C 0.13085(6) 0.32728(6) 0.36799(5) 0.02116(15) Uani 1 1 d
H10A H 0.1000(9) 0.3438(9) 0.4073(7) 0.027(3) Uiso 1 1 d
H10B H 0.0879(9) 0.3030(9) 0.3374(7) 0.027(3) Uiso 1 1 d
H10C H 0.1558(9) 0.3786(9) 0.3491(7) 0.027(3) Uiso 1 1 d
C11 C 0.36527(5) 0.17297(5) 0.40000(4) 0.01542(12) Uani 1 1 d
C12 C 0.38890(9) 0.08339(7) 0.49059(5) 0.0312(2) Uani 1 1 d
H12A H 0.3948(11) 0.0228(11) 0.4959(8) 0.045(5) Uiso 1 1 d
H12B H 0.3471(10) 0.1102(10) 0.5202(8) 0.038(4) Uiso 1 1 d
H12C H 0.4431(12) 0.1098(12) 0.4958(8) 0.048(5) Uiso 1 1 d
C13 C 0.41140(5) 0.21237(5) 0.28936(4) 0.01568(12) Uani 1 1 d
H13A H 0.4338(8) 0.2630(8) 0.3115(6) 0.018(3) Uiso 1 1 d
H13B H 0.4551(9) 0.1676(8) 0.2926(6) 0.023(3) Uiso 1 1 d
C14 C 0.39412(5) 0.23311(5) 0.21890(4) 0.01597(12) Uani 1 1 d
H14 H 0.3621(9) 0.2865(9) 0.2099(6) 0.027(3) Uiso 1 1 d
C15 C 0.42361(5) 0.18752(6) 0.16879(4) 0.01883(14) Uani 1 1 d
H15 H 0.4539(9) 0.1353(9) 0.1761(7) 0.025(3) Uiso 1 1 d
C16 C 0.41128(6) 0.21006(7) 0.09793(4) 0.02378(16) Uani 1 1 d
H16A H 0.4644(11) 0.2001(11) 0.0743(8) 0.047(5) Uiso 1 1 d
H16B H 0.4007(9) 0.2727(9) 0.0948(7) 0.028(3) Uiso 1 1 d
C17 C 0.33850(6) 0.15937(7) 0.06519(5) 0.02502(17) Uani 1 1 d
H17A H 0.3500(10) 0.1545(10) 0.0185(8) 0.041(4) Uiso 1 1 d
H17B H 0.3383(9) 0.1042(10) 0.0795(7) 0.032(4) Uiso 1 1 d
C18 C 0.25145(6) 0.19945(6) 0.07787(4) 0.02150(15) Uani 1 1 d
H18A H 0.2466(9) 0.2529(9) 0.0523(7) 0.027(3) Uiso 1 1 d
H18B H 0.2501(9) 0.2183(9) 0.1222(7) 0.029(3) Uiso 1 1 d
C19 C 0.17542(6) 0.13939(6) 0.06471(4) 0.02271(16) Uani 1 1 d
H19A H 0.1950(9) 0.0779(9) 0.0672(7) 0.030(3) Uiso 1 1 d
H19B H 0.1527(9) 0.1473(9) 0.0199(7) 0.030(3) Uiso 1 1 d
C20 C 0.10031(5) 0.15009(6) 0.11330(4) 0.01943(14) Uani 1 1 d
H20A H 0.0726(8) 0.2056(9) 0.1066(7) 0.024(3) Uiso 1 1 d
H20B H 0.0581(8) 0.1059(8) 0.1056(6) 0.024(3) Uiso 1 1 d
C21 C 0.09916(5) -0.03965(5) 0.26691(4) 0.01404(11) Uani 1 1 d
C22 C 0.13682(5) -0.04821(5) 0.32844(4) 0.01695(13) Uani 1 1 d
H22 H 0.1963(9) -0.0459(9) 0.3326(7) 0.025(3) Uiso 1 1 d
C23 C 0.08448(6) -0.06261(5) 0.38172(4) 0.02016(14) Uani 1 1 d
H23 H 0.1093(9) -0.0698(9) 0.4234(7) 0.027(3) Uiso 1 1 d
C24 C -0.00427(6) -0.06862(5) 0.37475(4) 0.02053(15) Uani 1 1 d
C25 C -0.04009(5) -0.05841(5) 0.31288(4) 0.01992(14) Uani 1 1 d
H25 H -0.1003(8) -0.0611(8) 0.3075(6) 0.022(3) Uiso 1 1 d
C26 C 0.01122(5) -0.04390(5) 0.25862(4) 0.01682(13) Uani 1 1 d
H26 H -0.0120(9) -0.0353(8) 0.2149(7) 0.024(3) Uiso 1 1 d
C27 C -0.05939(8) -0.08739(8) 0.43313(6) 0.0333(2) Uani 1 1 d
H27A H -0.1174(13) -0.0964(12) 0.4212(9) 0.060(5) Uiso 1 1 d
H27B H -0.0597(12) -0.0361(13) 0.4607(10) 0.061(5) Uiso 1 1 d
H27C H -0.0391(13) -0.1372(13) 0.4559(10) 0.064(6) Uiso 1 1 d

loop_
_atom_site_aniso_label
_atom_site_aniso_U_11
_atom_site_aniso_U_22
_atom_site_aniso_U_33
_atom_site_aniso_U_23
_atom_site_aniso_U_13
_atom_site_aniso_U_12
S1 0.01577(8) 0.01418(8) 0.01432(8) -0.00306(6) 0.00226(6) -0.00251(5)
O1 0.0219(3) 0.0157(2) 0.0198(3) -0.00073(19) -0.0019(2) 0.00516(19)
O2 0.0302(3) 0.0218(3) 0.0172(3) -0.0013(2) -0.0060(2) -0.0040(2)
O3 0.0372(4) 0.0191(3) 0.0134(3) 0.0040(2) -0.0046(2) -0.0025(2)
O4 0.0168(2) 0.0165(2) 0.0304(3) -0.0049(2) 0.0057(2) 0.00032(19)
O5 0.0272(3) 0.0245(3) 0.0138(2) -0.0050(2) -0.0007(2) -0.0080(2)
N1 0.0157(2) 0.0140(2) 0.0125(3) -0.00021(19) -0.00107(19) -0.00190(19)
C1 0.0132(3) 0.0137(3) 0.0119(3) 0.0006(2) -0.0004(2) -0.0007(2)
C2 0.0145(3) 0.0137(3) 0.0121(3) 0.0007(2) 0.0007(2) 0.0002(2)
C3 0.0138(3) 0.0129(3) 0.0117(3) -0.0003(2) -0.0003(2) -0.0012(2)
C4 0.0143(3) 0.0184(3) 0.0128(3) 0.0013(2) -0.0008(2) -0.0008(2)
C5 0.0157(3) 0.0172(3) 0.0146(3) 0.0011(2) -0.0011(2) 0.0017(2)
C6 0.0134(3) 0.0135(3) 0.0121(3) 0.0002(2) 0.0004(2) -0.0002(2)
C7 0.0142(3) 0.0123(3) 0.0129(3) -0.0002(2) 0.0000(2) -0.0003(2)
C8 0.0165(3) 0.0187(3) 0.0136(3) -0.0022(2) 0.0016(2) 0.0006(2)
C9 0.0217(4) 0.0258(4) 0.0201(4) 0.0056(3) 0.0061(3) 0.0004(3)
C10 0.0197(3) 0.0212(3) 0.0225(4) -0.0025(3) 0.0021(3) 0.0047(3)
C11 0.0155(3) 0.0175(3) 0.0132(3) 0.0012(2) -0.0005(2) 0.0004(2)
C12 0.0504(6) 0.0281(4) 0.0150(4) 0.0055(3) -0.0075(4) 0.0014(4)
C13 0.0136(3) 0.0189(3) 0.0145(3) 0.0013(2) 0.0005(2) -0.0020(2)
C14 0.0158(3) 0.0163(3) 0.0158(3) 0.0029(2) 0.0012(2) -0.0015(2)
C15 0.0178(3) 0.0231(3) 0.0156(3) 0.0015(3) 0.0022(2) 0.0008(3)
C16 0.0209(4) 0.0351(5) 0.0153(3) 0.0034(3) 0.0032(3) -0.0015(3)
C17 0.0259(4) 0.0315(4) 0.0177(4) -0.0037(3) 0.0006(3) 0.0020(3)
C18 0.0219(3) 0.0235(4) 0.0191(4) 0.0013(3) 0.0030(3) -0.0039(3)
C19 0.0263(4) 0.0284(4) 0.0134(3) -0.0005(3) 0.0009(3) -0.0069(3)
C20 0.0183(3) 0.0257(4) 0.0143(3) 0.0015(3) -0.0037(2) -0.0025(3)
C21 0.0142(3) 0.0128(3) 0.0152(3) -0.0002(2) 0.0007(2) -0.0006(2)
C22 0.0174(3) 0.0162(3) 0.0172(3) 0.0015(2) -0.0012(2) -0.0004(2)
C23 0.0256(4) 0.0190(3) 0.0159(3) 0.0034(3) 0.0006(3) -0.0006(3)
C24 0.0237(4) 0.0168(3) 0.0211(4) 0.0020(3) 0.0078(3) -0.0005(3)
C25 0.0160(3) 0.0185(3) 0.0253(4) 0.0016(3) 0.0039(3) -0.0007(2)
C26 0.0150(3) 0.0158(3) 0.0197(3) 0.0009(2) -0.0004(2) -0.0008(2)
C27 0.0366(5) 0.0341(5) 0.0292(5) 0.0050(4) 0.0160(4) -0.0029(4)

loop_
_atom_type_symbol
_atom_type_description
_atom_type_scat_dispersion_real
_atom_type_scat_dispersion_imag
_atom_type_scat_source
C C 0.0033 0.0016 'International Tables Vol C Tables 4.2.6.8 and 6.1.1.4'
H H 0.0000 0.0000 'International Tables Vol C Tables 4.2.6.8 and 6.1.1.4'
N N 0.0061 0.0033 'International Tables Vol C Tables 4.2.6.8 and 6.1.1.4'
O O 0.0106 0.0060 'International Tables Vol C Tables 4.2.6.8 and 6.1.1.4'
S S 0.1246 0.1234 'International Tables Vol C Tables 4.2.6.8 and 6.1.1.4'

loop_
_geom_angle_atom_site_label_1
_geom_angle_atom_site_label_2
_geom_angle_atom_site_label_3
_geom_angle
O4 S1 O5 120.21(4)
O4 S1 N1 106.37(4)
O5 S1 N1 106.78(4)
O4 S1 C21 109.31(4)
O5 S1 C21 109.63(4)
N1 S1 C21 103.10(3)
C11 O3 C12 115.59(7)
C3 N1 C4 106.57(6)
C3 N1 S1 120.94(5)
C4 N1 S1 123.89(5)
C11 C1 C2 115.37(6)
C11 C1 C13 105.46(6)
C2 C1 C13 104.87(6)
C11 C1 C7 113.51(6)
C2 C1 C7 106.62(6)
C13 C1 C7 110.68(6)
O1 C2 C3 130.40(7)
O1 C2 C1 124.79(7)
C3 C2 C1 104.37(6)
C6 C3 N1 109.07(6)
C6 C3 C2 112.12(6)
N1 C3 C2 136.63(7)
C5 C4 N1 108.56(6)
C5 C4 C20 126.49(7)
N1 C4 C20 121.84(7)
C4 C5 C6 107.56(7)
C4 C5 H5 126.4(8)
C6 C5 H5 125.6(8)
C3 C6 C5 108.23(6)
C3 C6 C7 113.15(6)
C5 C6 C7 138.24(7)
C6 C7 C8 112.43(6)
C6 C7 C1 100.62(6)
C8 C7 C1 117.21(6)
C6 C7 H7 111.1(8)
C8 C7 H7 106.6(8)
C1 C7 H7 108.8(8)
C9 C8 C10 109.98(7)
C9 C8 C7 113.42(7)
C10 C8 C7 109.69(6)
C9 C8 H8 109.9(7)
C10 C8 H8 107.6(7)
C7 C8 H8 106.0(7)
C8 C9 H9A 112.0(9)
C8 C9 H9B 112.6(9)
H9A C9 H9B 107.1(12)
C8 C9 H9C 108.4(8)
H9A C9 H9C 111.1(12)
H9B C9 H9C 105.5(12)
C8 C10 H10A 110.6(8)
C8 C10 H10B 111.2(8)
H10A C10 H10B 106.7(11)
C8 C10 H10C 110.6(8)
H10A C10 H10C 108.2(11)
H10B C10 H10C 109.5(11)
O2 C11 O3 123.39(7)
O2 C11 C1 123.09(7)
O3 C11 C1 113.50(7)
O3 C12 H12A 104.4(10)
O3 C12 H12B 108.2(9)
H12A C12 H12B 114.4(14)
O3 C12 H12C 110.4(10)
H12A C12 H12C 109.2(15)
H12B C12 H12C 110.0(14)
C14 C13 C1 116.13(6)
C14 C13 H13A 109.8(7)
C1 C13 H13A 106.8(7)
C14 C13 H13B 110.1(8)
C1 C13 H13B 106.6(8)
H13A C13 H13B 107.0(11)
C15 C14 C13 124.32(7)
C15 C14 H14 118.8(8)
C13 C14 H14 116.8(8)
C14 C15 C16 125.11(8)
C14 C15 H15 120.4(8)
C16 C15 H15 114.4(8)
C15 C16 C17 113.30(8)
C15 C16 H16A 109.4(10)
C17 C16 H16A 109.5(10)
C15 C16 H16B 108.3(8)
C17 C16 H16B 110.6(8)
H16A C16 H16B 105.5(12)
C18 C17 C16 112.22(8)
C18 C17 H17A 111.4(10)
C16 C17 H17A 109.3(10)
C18 C17 H17B 109.3(9)
C16 C17 H17B 110.2(9)
H17A C17 H17B 104.2(13)
C17 C18 C19 114.47(8)
C17 C18 H18A 109.0(8)
C19 C18 H18A 111.1(8)
C17 C18 H18B 107.9(8)
C19 C18 H18B 109.7(8)
H18A C18 H18B 104.1(11)
C18 C19 C20 114.17(7)
C18 C19 H19A 109.5(8)
C20 C19 H19A 107.5(8)
C18 C19 H19B 111.3(8)
C20 C19 H19B 108.0(8)
H19A C19 H19B 105.9(11)
C4 C20 C19 108.96(7)
C4 C20 H20A 106.8(8)
C19 C20 H20A 110.0(8)
C4 C20 H20B 113.7(8)
C19 C20 H20B 109.7(8)
H20A C20 H20B 107.7(11)
C26 C21 C22 121.58(7)
C26 C21 S1 119.37(6)
C22 C21 S1 119.04(6)
C23 C22 C21 118.52(7)
C23 C22 H22 121.6(9)
C21 C22 H22 119.8(9)
C22 C23 C24 121.22(8)
C22 C23 H23 119.3(8)
C24 C23 H23 119.5(8)
C25 C24 C23 118.93(7)
C25 C24 C27 120.96(9)
C23 C24 C27 120.10(9)
C26 C25 C24 120.87(8)
C26 C25 H25 119.2(8)
C24 C25 H25 119.9(8)
C21 C26 C25 118.86(8)
C21 C26 H26 118.4(8)
C25 C26 H26 122.8(8)
C24 C27 H27A 111.8(11)
C24 C27 H27B 107.6(11)
H27A C27 H27B 105.3(16)
C24 C27 H27C 110.7(12)
H27A C27 H27C 108.9(16)
H27B C27 H27C 112.4(16)

loop_
_geom_bond_atom_site_label_1
_geom_bond_atom_site_label_2
_geom_bond_distance
S1 O4 1.4256(7)
S1 O5 1.4274(7)
S1 N1 1.6868(7)
S1 C21 1.7491(8)
O1 C2 1.2144(9)
O2 C11 1.2042(10)
O3 C11 1.3335(10)
O3 C12 1.4418(11)
N1 C3 1.4034(10)
N1 C4 1.4176(10)
C1 C11 1.5191(10)
C1 C2 1.5500(10)
C1 C13 1.5659(10)
C1 C7 1.5729(10)
C2 C3 1.4510(10)
C3 C6 1.3631(10)
C4 C5 1.3737(11)
C4 C20 1.4937(11)
C5 C6 1.4203(11)
C5 H5 0.959(13)
C6 C7 1.4989(10)
C7 C8 1.5489(10)
C7 H7 0.971(13)
C8 C9 1.5256(12)
C8 C10 1.5304(12)
C8 H8 1.000(13)
C9 H9A 0.997(15)
C9 H9B 1.001(16)
C9 H9C 0.973(14)
C10 H10A 0.973(14)
C10 H10B 0.993(14)
C10 H10C 0.969(14)
C12 H12A 0.953(17)
C12 H12B 0.984(16)
C12 H12C 0.948(18)
C13 C14 1.5027(11)
C13 H13A 0.975(13)
C13 H13B 0.978(13)
C14 C15 1.3297(12)
C14 H14 0.987(14)
C15 C16 1.5049(12)
C15 H15 0.952(14)
C16 C17 1.5384(14)
C16 H16A 0.974(17)
C16 H16B 0.989(14)
C17 C18 1.5198(13)
C17 H17A 0.975(17)
C17 H17B 0.907(15)
C18 C19 1.5358(13)
C18 H18A 0.985(14)
C18 H18B 0.955(14)
C19 C20 1.5484(13)
C19 H19A 1.006(14)
C19 H19B 0.991(15)
C20 H20A 0.975(13)
C20 H20B 0.965(13)
C21 C26 1.3873(11)
C21 C22 1.3971(11)
C22 C23 1.3819(12)
C22 H22 0.934(13)
C23 C24 1.3985(13)
C23 H23 0.945(14)
C24 C25 1.3943(13)
C24 C27 1.5023(13)
C25 C26 1.3889(12)
C25 H25 0.949(13)
C26 H26 0.975(14)
C27 H27A 0.95(2)
C27 H27B 0.98(2)
C27 H27C 0.96(2)

loop_
_geom_torsion_atom_site_label_1
_geom_torsion_atom_site_label_2
_geom_torsion_atom_site_label_3
_geom_torsion_atom_site_label_4
_geom_torsion
O4 S1 N1 C3 -55.36(7)
O5 S1 N1 C3 175.12(6)
C21 S1 N1 C3 59.62(7)
O4 S1 N1 C4 161.20(6)
O5 S1 N1 C4 31.68(7)
C21 S1 N1 C4 -83.82(7)
C11 C1 C2 O1 -45.61(10)
C13 C1 C2 O1 69.93(9)
C7 C1 C2 O1 -172.65(7)
C11 C1 C2 C3 141.34(6)
C13 C1 C2 C3 -103.12(6)
C7 C1 C2 C3 14.30(7)
C4 N1 C3 C6 -0.74(8)
S1 N1 C3 C6 -149.69(6)
C4 N1 C3 C2 -161.84(8)
S1 N1 C3 C2 49.22(11)
O1 C2 C3 C6 -177.65(8)
C1 C2 C3 C6 -5.15(8)
O1 C2 C3 N1 -16.95(15)
C1 C2 C3 N1 155.55(8)
C3 N1 C4 C5 -0.12(8)
S1 N1 C4 C5 147.67(6)
C3 N1 C4 C20 161.12(7)
S1 N1 C4 C20 -51.09(10)
N1 C4 C5 C6 0.89(9)
C20 C4 C5 C6 -159.25(7)
N1 C3 C6 C5 1.29(8)
C2 C3 C6 C5 167.40(6)
N1 C3 C6 C7 -172.96(6)
C2 C3 C6 C7 -6.85(9)
C4 C5 C6 C3 -1.36(9)
C4 C5 C6 C7 170.69(8)
C3 C6 C7 C8 -110.36(7)
C5 C6 C7 C8 77.85(11)
C3 C6 C7 C1 15.14(8)
C5 C6 C7 C1 -156.64(9)
C11 C1 C7 C6 -145.41(6)
C2 C1 C7 C6 -17.27(7)
C13 C1 C7 C6 96.24(7)
C11 C1 C7 C8 -23.20(9)
C2 C1 C7 C8 104.94(7)
C13 C1 C7 C8 -141.55(6)
C6 C7 C8 C9 56.59(9)
C1 C7 C8 C9 -59.29(9)
C6 C7 C8 C10 -66.81(8)
C1 C7 C8 C10 177.31(6)
C12 O3 C11 O2 1.12(13)
C12 O3 C11 C1 179.75(8)
C2 C1 C11 O2 173.38(7)
C13 C1 C11 O2 58.17(10)
C7 C1 C11 O2 -63.15(10)
C2 C1 C11 O3 -5.27(9)
C13 C1 C11 O3 -120.47(7)
C7 C1 C11 O3 118.21(7)
C11 C1 C13 C14 -174.42(6)
C2 C1 C13 C14 63.34(8)
C7 C1 C13 C14 -51.28(9)
C1 C13 C14 C15 -111.07(9)
C13 C14 C15 C16 -176.28(8)
C14 C15 C16 C17 -99.60(11)
C15 C16 C17 C18 82.98(10)
C16 C17 C18 C19 -162.65(8)
C17 C18 C19 C20 143.09(8)
C5 C4 C20 C19 104.46(9)
N1 C4 C20 C19 -53.26(10)
C18 C19 C20 C4 -47.91(10)
O4 S1 C21 C26 -146.11(6)
O5 S1 C21 C26 -12.39(7)
N1 S1 C21 C26 101.05(6)
O4 S1 C21 C22 34.64(7)
O5 S1 C21 C22 168.36(6)
N1 S1 C21 C22 -78.20(6)
C26 C21 C22 C23 1.04(12)
S1 C21 C22 C23 -179.72(6)
C21 C22 C23 C24 0.03(12)
C22 C23 C24 C25 -1.06(13)
C22 C23 C24 C27 177.85(9)
C23 C24 C25 C26 1.06(13)
C27 C24 C25 C26 -177.84(9)
C22 C21 C26 C25 -1.04(12)
S1 C21 C26 C25 179.73(6)
C24 C25 C26 C21 -0.04(12)
